data_2008555
loop_
_publ_author_name
'Nakagawa, Hiroo'
'Kani, Yoshiyuki'
'Tsuchimoto, Masanobu'
'Ohba, Shigeru'
'Hideaki, Matsushima'
'Tokii, Tadashi'

_publ_section_title
;
 A monomeric and a dimeric copper(II) trigonelline adduct with
 chloride, and a dimeric copper(II) 1-methyl-2-pyrrolecarboxylate
 adduct with 3-methylpyridine
;
_journal_issue 6
_journal_name_full 'Acta Crystallographica Section C'
_journal_page_first 882
_journal_page_last 886
_journal_paper_doi 10.1107/S0108270199001985
_journal_volume 55
_journal_year 1999
_chemical_formula_iupac '[Cu2 (C6 H6 N O2)4 (C6 H7 N)2]'
_chemical_formula_moiety 'C36 H38 Cu2 N6 O8'
_chemical_formula_structural '[Cu2 (C6 H6 N O2)4 (C6 H7 N)2]'
_chemical_formula_sum 'C36 H38 Cu2 N6 O8'
_chemical_formula_weight 809.83
_chemical_name_systematic
;
Tetrakis(\m-1-methylpyrrole-2-carboxylato-O,O')-dipyridinecopper(II)
;
_space_group_IT_number 14
_symmetry_cell_setting monoclinic
_symmetry_space_group_name_Hall '-P 2yab'
_symmetry_space_group_name_H-M 'P 1 21/a 1'
_atom_type_scat_source IntTabIV
_cell_angle_alpha 90.00
_cell_angle_beta 114.400(10)
_cell_angle_gamma 90.00
_cell_formula_units_Z 2
_cell_length_a 10.431(2)
_cell_length_b 17.795(3)
_cell_length_c 10.685(2)
_cell_measurement_reflns_used 25
_cell_measurement_temperature 299
_cell_measurement_theta_max 15
_cell_measurement_theta_min 10
_cell_volume 1806.2(6)
_computing_cell_refinement 'AFC/MSC Diffractometer Control System'
_computing_data_collection 'AFC/MSC Diffractometer Control System (Rigaku Corporation, 1993)'
_computing_data_reduction 'local programs'
_computing_molecular_graphics CRYSTAN-GM
_computing_publication_material CRYSTAN-GM
_computing_structure_refinement CRYSTAN-GM
_computing_structure_solution 'CRYSTAN-GM (Edwards et al., 1996)'
_diffrn_measurement_device_type 'Rigaku AFC-5'
_diffrn_measurement_method \q-2\q
_diffrn_radiation_type MoK\a
_diffrn_radiation_wavelength 0.71073
_diffrn_reflns_av_R_equivalents 0.061
_diffrn_reflns_limit_h_max 14
_diffrn_reflns_limit_h_min 0
_diffrn_reflns_limit_k_max 23
_diffrn_reflns_limit_k_min 0
_diffrn_reflns_limit_l_max 14
_diffrn_reflns_limit_l_min -14
_diffrn_reflns_number 4366
_diffrn_reflns_theta_max 27.5
_diffrn_standards_decay_% 0
_diffrn_standards_interval_count 100
_diffrn_standards_number 3
_exptl_absorpt_coefficient_mu 1.237
_exptl_absorpt_correction_T_max 0.902
_exptl_absorpt_correction_T_min 0.628
_exptl_absorpt_correction_type integration
_exptl_absorpt_process_details '(Coppens et al., 1965)'
_exptl_crystal_colour green
_exptl_crystal_density_diffrn 1.489
_exptl_crystal_density_method 'not measured'
_exptl_crystal_description plate-like
_exptl_crystal_F_000 836
_exptl_crystal_size_max 0.35
_exptl_crystal_size_mid 0.35
_exptl_crystal_size_min 0.07
_refine_diff_density_max 0.40
_refine_diff_density_min -0.45
_refine_ls_extinction_method none
_refine_ls_goodness_of_fit_obs 1.26
_refine_ls_hydrogen_treatment constr
_refine_ls_number_parameters 235
_refine_ls_number_reflns 2525
_refine_ls_R_factor_obs .052
_refine_ls_shift/esd_max 0.01
_refine_ls_shift/esd_mean 0.0033
_refine_ls_structure_factor_coef F
_refine_ls_weighting_details 'w = 1/[\s^2^(F) + 0.000225F^2^]'
_refine_ls_weighting_scheme calc
_refine_ls_wR_factor_obs .043
_reflns_number_observed 2525
_reflns_number_total 4141
_reflns_threshold_expression |F~o~|>3\s(|F~o~|)
_cod_data_source_file da1057.cif
_cod_data_source_block III
_cod_depositor_comments
;
The following automatic conversions were performed:
'_symmetry_cell_setting' value 'Monoclinic' changed to 'monoclinic'
according to '/home/saulius/struct/CIF-dictionaries/cif_core.dic'
dictionary named 'cif_core.dic' version 2.4.1 from 2010-06-29.

Automatic conversion script
Id: cif_fix_enum 1527 2010-12-29 10:47:43Z saulius 

The following automatic conversions were performed:

'_atom_site_thermal_displace_type' tag value 'Uij' was replaced with
'Uani' value 26 times.

Automatic conversion script
Id: cif_fix_values 1646 2011-03-28 12:23:43Z adriana 
;
_cod_original_cell_volume 1806.3(6)
_cod_original_sg_symbol_H-M 'P 21/a'
_cod_database_code 2008555

loop_
_symmetry_equiv_pos_as_xyz
+x,+y,+z
1/2-x,1/2+y,-z
-x,-y,-z
1/2+x,1/2-y,+z

loop_
_atom_site_aniso_label
_atom_site_aniso_U_11
_atom_site_aniso_U_22
_atom_site_aniso_U_33
_atom_site_aniso_U_12
_atom_site_aniso_U_13
_atom_site_aniso_U_23
Cu1 .0354(2) .0347(2) .0348(2) -.0020(3) .0212(2) -.0023(4)
O2 .041(2) .055(2) .037(2) -.014(2) .019(2) -.011(2)
O3 .049(2) .061(2) .052(2) -.022(2) .030(2) -.021(2)
O4 .057(2) .047(2) .058(2) .012(2) .039(2) .013(2)
O5 .047(2) .044(2) .047(2) .009(2) .027(2) .006(2)
N6 .049(2) .059(3) .052(3) -.014(2) .024(2) -.008(2)
N7 .043(2) .042(2) .043(2) -.001(2) .023(2) .000(2)
N8 .048(2) .051(3) .045(2) .000(2) .029(2) -.004(2)
C9 .039(3) .034(2) .040(3) .000(2) .015(2) .003(2)
C10 .039(2) .043(3) .046(3) -.005(2) .019(2) -.003(2)
C11 .052(3) .087(4) .062(4) -.018(3) .029(3) -.033(3)
C12 .075(4) .124(6) .086(5) -.039(4) .040(4) -.062(4)
C13 .054(3) .081(4) .075(4) -.033(3) .019(3) -.032(3)
C14 .056(3) .107(5) .059(4) -.016(3) .035(3) .003(3)
C15 .032(2) .039(2) .034(3) -.005(2) .012(2) -.003(2)
C16 .034(2) .034(2) .039(3) -.002(2) .018(2) -.005(2)
C17 .045(3) .044(3) .044(3) .001(2) .025(2) .000(2)
C18 .047(3) .042(3) .041(3) .001(2) .016(2) .005(2)
C19 .046(3) .034(2) .050(3) .001(2) .018(2) -.003(2)
C20 .082(4) .058(3) .074(4) .010(3) .058(3) .001(3)
C21 .079(4) .104(5) .081(4) -.034(4) .053(4) -.044(4)
C22 .121(6) .155(7) .083(5) -.040(5) .069(5) -.071(5)
C23 .098(5) .113(5) .089(5) .003(4) .076(4) -.012(4)
C24 .062(3) .054(3) .075(3) .011(3) .047(3) .011(4)
C25 .073(4) .088(4) .128(6) .009(3) .072(4) .020(4)
C26 .049(3) .049(3) .053(3) .007(2) .030(2) .007(2)

loop_
_atom_site_label
_atom_site_fract_x
_atom_site_fract_y
_atom_site_fract_z
_atom_site_U_iso_or_equiv
_atom_site_thermal_displace_type
_atom_site_occupancy
Cu1 .93861(5) .00293(4) 1.08759(5) .0406(2) Uani 1.000
O2 .7931(3) -.0647(2) .9599(3) .0530(10) Uani 1.000
O3 .8975(3) -.0671(2) .8140(3) .068(2) Uani 1.000
O4 .8411(3) .0891(2) .9710(4) .058(2) Uani 1.000
O5 .9471(3) .0867(2) .8270(3) .0500(10) Uani 1.000
N6 .5745(4) -.1604(2) .7656(4) .063(2) Uani 1.000
N7 .7164(4) .2305(2) .8556(4) .048(2) Uani 1.000
N8 .8454(4) .0205(2) 1.2368(4) .056(2) Uani 1.000
C9 .7997(5) -.0851(2) .8493(5) .042(2) Uani 1.000
C10 .6910(5) -.1330(2) .7516(5) .049(2) Uani 1.000
C11 .6841(5) -.1571(3) .6282(6) .085(3) Uani 1.000
C12 .5625(6) -.1990(4) .5654(7) .127(3) Uani 1.000
C13 .4967(5) -.2005(3) .6511(6) .089(3) Uani 1.000
C14 .5335(5) -.1515(3) .8785(5) .081(3) Uani 1.000
C15 .8655(4) .1158(2) .8736(4) .041(2) Uani 1.000
C16 .7989(4) .1866(2) .8109(4) .042(2) Uani 1.000
C17 .8117(4) .2248(2) .7058(5) .050(2) Uani 1.000
C18 .7382(5) .2928(2) .6866(5) .048(2) Uani 1.000
C19 .6805(5) .2940(2) .7804(5) .051(2) Uani 1.000
C20 .6715(6) .2146(3) .9663(6) .082(3) Uani 1.000
C21 .9102(6) .0638(4) 1.3451(6) .113(3) Uani 1.000
C22 .8602(8) .0735(4) 1.4452(7) .157(4) Uani 1.000
C23 .7368(7) .0396(4) 1.4293(7) .117(3) Uani 1.000
C24 .6655(5) -.0037(3) 1.3173(5) .070(2) Uani 1.000
C25 .5294(6) -.0411(3) 1.2945(7) .104(3) Uani 1.000
C26 .7249(5) -.0119(3) 1.2242(5) .055(2) Uani 1.000
H11 .75238 -.14682 .59171 .10 Uiso 1.000
H12 .52949 -.22227 .47658 .10 Uiso 1.000
H13 .40985 -.22566 .63465 .10 Uiso 1.000
H14A .45209 -.17041 .88862 .10 Uiso 1.000
H14B .52919 -.09801 .88822 .10 Uiso 1.000
H14C .61199 -.17101 .95652 .10 Uiso 1.000
H17 .86253 .20762 .65400 .10 Uiso 1.000
H18 .72968 .33107 .62033 .10 Uiso 1.000
H19 .62344 .33360 .79123 .10 Uiso 1.000
H20A .61419 .24486 .99736 .10 Uiso 1.000
H20B .75760 .20696 1.04636 .10 Uiso 1.000
H20C .62249 .16756 .94026 .10 Uiso 1.000
H21 .99369 .08984 1.35271 .10 Uiso 1.000
H22 .91229 .10261 1.52613 .10 Uiso 1.000
H23 .69907 .04683 1.49661 .10 Uiso 1.000
H25A .47947 -.07189 1.21544 .10 Uiso 1.000
H25B .46587 -.00169 1.29285 .10 Uiso 1.000
H25C .54757 -.07229 1.37334 .10 Uiso 1.000
H26 .67682 -.04288 1.14505 .10 Uiso 1.000

loop_
_geom_angle_atom_site_label_1
_geom_angle_atom_site_label_2
_geom_angle_atom_site_label_3
_geom_angle_site_symmetry_1
_geom_angle_site_symmetry_3
_geom_angle
_geom_angle_publ_flag
Cu1 Cu1 O2 3_757 . 86.90(10) no
Cu1 Cu1 O3 3_757 3_757 80.50(10) no
Cu1 Cu1 O4 3_757 . 81.90(10) no
Cu1 Cu1 O5 3_757 3_757 85.40(10) no
Cu1 Cu1 N8 3_757 . 173.80(10) no
O2 Cu1 O3 . 3_757 167.4(2) yes
O2 Cu1 O4 . . 89.3(2) yes
O2 Cu1 O5 . 3_757 88.4(2) yes
O2 Cu1 N8 . . 98.2(2) yes
O3 Cu1 O4 3_757 . 89.6(2) yes
O3 Cu1 O5 3_757 3_757 89.8(2) yes
O3 Cu1 N8 3_757 . 94.4(2) yes
O4 Cu1 O5 . 3_757 167.2(2) yes
O4 Cu1 N8 . . 94.6(2) yes
O5 Cu1 N8 3_757 . 98.2(2) yes
Cu1 O2 C9 . . 119.8(3) yes
Cu1 O3 C9 3_757 . 128.2(4) yes
Cu1 O4 C15 . . 125.9(3) yes
Cu1 O5 C15 3_757 . 121.7(3) yes
C10 N6 C13 . . 108.3(4) no
C10 N6 C14 . . 129.3(5) no
C13 N6 C14 . . 122.4(5) no
C16 N7 C19 . . 109.1(4) no
C16 N7 C20 . . 128.3(4) no
C19 N7 C20 . . 122.7(4) no
Cu1 N8 C21 . . 119.8(4) yes
Cu1 N8 C26 . . 122.9(3) yes
C21 N8 C26 . . 117.3(5) no
O2 C9 O3 . . 124.5(5) yes
O2 C9 C10 . . 120.7(4) no
O3 C9 C10 . . 114.7(4) no
N6 C10 C9 . . 126.2(5) no
N6 C10 C11 . . 107.4(5) no
C9 C10 C11 . . 126.4(5) no
C10 C11 C12 . . 108.2(5) no
C11 C12 C13 . . 107.6(6) no
N6 C13 C12 . . 108.6(5) no
O4 C15 O5 . . 124.8(4) yes
O4 C15 C16 . . 118.9(4) no
O5 C15 C16 . . 116.3(4) no
N7 C16 C15 . . 125.0(4) no
N7 C16 C17 . . 106.7(4) no
C15 C16 C17 . . 128.1(4) no
C16 C17 C18 . . 108.5(4) no
C17 C18 C19 . . 106.7(4) no
N7 C19 C18 . . 109.0(4) no
N8 C21 C22 . . 122.1(6) no
C21 C22 C23 . . 119.1(7) no
C22 C23 C24 . . 120.3(6) no
C23 C24 C25 . . 122.2(6) no
C23 C24 C26 . . 116.8(5) no
C25 C24 C26 . . 121.0(5) no
N8 C26 C24 . . 124.4(5) no
C10 C11 H11 . . 125.6 no
C12 C11 H11 . . 126.2 no
C11 C12 H12 . . 126.5 no
C13 C12 H12 . . 125.9 no
N6 C13 H13 . . 125.3 no
C12 C13 H13 . . 126.1 no
N6 C14 H14A . . 129.5 no
N6 C14 H14B . . 104.0 no
N6 C14 H14C . . 104.2 no
H14A C14 H14B . . 104.6 no
H14A C14 H14C . . 104.6 no
H14B C14 H14C . . 109.0 no
C16 C17 H17 . . 125.4 no
C18 C17 H17 . . 126.1 no
C17 C18 H18 . . 126.8 no
C19 C18 H18 . . 126.6 no
N7 C19 H19 . . 125.3 no
C18 C19 H19 . . 125.7 no
N7 C20 H20A . . 128.4 no
N7 C20 H20B . . 104.6 no
N7 C20 H20C . . 104.1 no
H20A C20 H20B . . 104.9 no
H20A C20 H20C . . 104.8 no
H20B C20 H20C . . 109.0 no
N8 C21 H21 . . 118.3 no
C22 C21 H21 . . 119.6 no
C21 C22 H22 . . 120.7 no
C23 C22 H22 . . 120.2 no
C22 C23 H23 . . 120.3 no
C24 C23 H23 . . 119.5 no
C24 C25 H25A . . 122.0 no
C24 C25 H25B . . 106.3 no
C24 C25 H25C . . 106.5 no
H25A C25 H25B . . 106.3 no
H25A C25 H25C . . 106.3 no
H25B C25 H25C . . 108.9 no
N8 C26 H26 . . 117.6 no
C24 C26 H26 . . 118.0 no

loop_
_geom_bond_atom_site_label_1
_geom_bond_atom_site_label_2
_geom_bond_site_symmetry_1
_geom_bond_site_symmetry_2
_geom_bond_distance
_geom_bond_publ_flag
Cu1 Cu1 . 3_757 2.6710(10) yes
Cu1 O2 . . 1.975(4) yes
Cu1 O3 . 3_757 1.962(4) yes
Cu1 O4 . . 1.973(4) yes
Cu1 O5 . 3_757 1.975(4) yes
Cu1 N8 . . 2.206(4) yes
O2 C9 . . 1.265(6) yes
O3 C9 . . 1.267(6) yes
O4 C15 . . 1.261(6) yes
O5 C15 . . 1.262(6) yes
N6 C10 . . 1.373(6) no
N6 C13 . . 1.358(7) no
N6 C14 . . 1.445(7) no
N7 C16 . . 1.385(6) no
N7 C19 . . 1.347(6) no
N7 C20 . . 1.468(7) no
N8 C21 . . 1.321(8) no
N8 C26 . . 1.338(6) no
C9 C10 . . 1.457(7) no
C10 C11 . . 1.360(8) no
C11 C12 . . 1.382(9) no
C12 C13 . . 1.353(9) no
C15 C16 . . 1.461(6) no
C16 C17 . . 1.366(6) no
C17 C18 . . 1.401(7) no
C18 C19 . . 1.365(7) no
C21 C22 . . 1.381(9) no
C22 C23 . . 1.367(10) no
C23 C24 . . 1.358(9) no
C24 C25 . . 1.495(8) no
C24 C26 . . 1.379(7) no
C11 H11 . . .961 no
C12 H12 . . .960 no
C13 H13 . . .960 no
C14 H14A . . .960 no
C14 H14B . . .961 no
C14 H14C . . .960 no
C17 H17 . . .961 no
C18 H18 . . .960 no
C19 H19 . . .960 no
C20 H20A . . .961 no
C20 H20B . . .960 no
C20 H20C . . .960 no
C21 H21 . . .960 no
C22 H22 . . .961 no
C23 H23 . . .960 no
C25 H25A . . .960 no
C25 H25B . . .960 no
C25 H25C . . .960 no
C26 H26 . . .960 no
